data_7702658
loop_
_publ_author_name
'Yamamoto, Yasuhiro'
'Sugawara, Kenichiro'
'Han, Xiao-Hong'

_publ_section_title
;
 Novel single or double insertion of alkynes into rhodium-- and
 iridium--oxygen or --phosphorus atom bonds and transannular addition of
 1-alkynes between the rhodium atom and the ipso-carbon atom of the
 phosphorus ligand
;
_journal_issue 2
_journal_name_full 'Journal of the Chemical Society, Dalton Transactions'
_journal_page_first 195
_journal_paper_doi 10.1039/b104811m
_journal_year 2002
_chemical_formula_sum 'C41 H51 F6 O2 P2 Rh'
_chemical_formula_weight 854.70
_space_group_IT_number 2
_space_group_name_Hall '-P 1'
_space_group_name_H-M_alt 'P -1'
_symmetry_cell_setting triclinic
_symmetry_Int_Tables_number 2
_symmetry_space_group_name_H-M 'P -1'
_audit_creation_date 'Tue Aug 14 15:52:25 2001'
_audit_creation_method 'by teXsan'
_cell_angle_alpha 90.17(5)
_cell_angle_beta 99.46(3)
_cell_angle_gamma 93.41(4)
_cell_formula_units_Z 2
_cell_length_a 11.575(4)
_cell_length_b 16.67(1)
_cell_length_c 10.800(5)
_cell_measurement_reflns_used 24
_cell_measurement_temperature 299.2
_cell_measurement_theta_max 12.2
_cell_measurement_theta_min 10.1
_cell_volume 2051.8(17)
_computing_cell_refinement 'MSC/AFC Diffractometer Control'
_computing_data_collection 'MSC/AFC Diffractometer Control'
_computing_data_reduction 'teXsan Ver. 1.11'
_computing_publication_material 'teXsan Ver. 1.11'
_computing_structure_refinement 'teXsan Ver. 1.10'
_computing_structure_solution 'DIRDIF94 (PATTY)'
_diffrn_measured_fraction_theta_full 1.0011
_diffrn_measured_fraction_theta_max 1.0011
_diffrn_measurement_device_type 'Rigaku AFC5S'
_diffrn_measurement_method \w-2\q
_diffrn_radiation_type 'Mo K\a'
_diffrn_radiation_wavelength 0.7107
_diffrn_reflns_av_R_equivalents 0.042
_diffrn_reflns_limit_h_max 12
_diffrn_reflns_limit_h_min 0
_diffrn_reflns_limit_k_max 17
_diffrn_reflns_limit_k_min -17
_diffrn_reflns_limit_l_max 11
_diffrn_reflns_limit_l_min -11
_diffrn_reflns_number 5697
_diffrn_reflns_theta_full 22.50
_diffrn_reflns_theta_max 22.50
_diffrn_standards_decay_% 0.17
_diffrn_standards_interval_count 200
_diffrn_standards_number 3
_exptl_absorpt_coefficient_mu 0.553
_exptl_absorpt_correction_T_max 0.998
_exptl_absorpt_correction_T_min 0.952
_exptl_absorpt_correction_type psi-scan
_exptl_absorpt_process_details '(North, Phillips & Mathews, 1968)'
_exptl_crystal_colour orange
_exptl_crystal_density_diffrn 1.383
_exptl_crystal_density_method 'not measured'
_exptl_crystal_description prismatic
_exptl_crystal_size_max 0.400
_exptl_crystal_size_mid 0.200
_exptl_crystal_size_min 0.100
_refine_diff_density_max 0.48
_refine_diff_density_min -0.70
_refine_ls_extinction_method none
_refine_ls_goodness_of_fit_ref 1.283
_refine_ls_hydrogen_treatment noref
_refine_ls_number_parameters 472
_refine_ls_number_reflns 2310
_refine_ls_R_factor_gt 0.0716
_refine_ls_shift/su_max 0.0639
_refine_ls_structure_factor_coef F
_refine_ls_weighting_details 'w = 1/[\s^2^(Fo) + 0.00090|Fo|^2^]'
_refine_ls_weighting_scheme calc
_refine_ls_wR_factor_ref 0.0754
_reflns_number_gt 2310
_reflns_number_total 5376
_reflns_threshold_expression F^2^>2.0\s(F^2^)
_cod_data_source_file b104811m.txt
_cod_data_source_block afc5s.xtl_master_file_6_[Cp*Rh(MDMPP-P,O)(HC=CnBU)2](PF6)
_cod_original_cell_volume 2051(1)
_cod_original_sg_symbol_H-M 'P -1         '
_cod_original_formula_sum 'C41 H51 F6 O2 P2 Rh '
_cod_database_code 7702658

loop_
_symmetry_equiv_pos_as_xyz
x,y,z
-x,-y,-z

loop_
_atom_site_label
_atom_site_type_symbol
_atom_site_fract_x
_atom_site_fract_y
_atom_site_fract_z
_atom_site_U_iso_or_equiv
_atom_site_adp_type
_atom_site_occupancy
_atom_site_calc_flag
_atom_site_refinement_flags
Rh(1) Rh 0.2503(1) 0.20056(10) 0.0399(1) 0.0365(5) Uani 1.00 d .
P(1) P 0.4122(4) 0.2703(3) 0.1423(4) 0.041(2) Uani 1.00 d .
P(2) P 1.0000 0.0000 0.5000 0.081(4) Uani 1.00 d S
P(3) P 1.0000 0.5000 1.0000 0.074(3) Uani 1.00 d S
F(1) F 1.123(1) 0.035(1) 0.550(2) 0.196(9) Uani 1.00 d .
F(2) F 0.998(1) 0.041(1) 0.373(2) 0.177(8) Uani 1.00 d .
F(3) F 0.952(2) 0.072(2) 0.538(3) 0.26(1) Uani 1.00 d .
F(4) F 1.110(1) 0.4494(8) 0.993(1) 0.107(5) Uani 1.00 d .
F(5) F 0.915(1) 0.4252(8) 0.944(1) 0.110(5) Uani 1.00 d .
F(6) F 0.9943(10) 0.4694(8) 1.137(1) 0.101(5) Uani 1.00 d .
O(1) O 0.2659(9) 0.2991(7) -0.096(1) 0.046(4) Uani 1.00 d .
O(2) O 0.6196(10) 0.3847(7) 0.158(1) 0.052(4) Uani 1.00 d .
C(1) C 0.129(2) 0.090(1) 0.012(2) 0.047(7) Uani 1.00 d .
C(2) C 0.060(2) 0.155(2) -0.005(3) 0.075(10) Uani 1.00 d .
C(3) C 0.075(2) 0.202(1) 0.114(4) 0.08(1) Uani 1.00 d .
C(4) C 0.156(3) 0.165(2) 0.196(2) 0.09(1) Uani 1.00 d .
C(5) C 0.198(2) 0.097(2) 0.138(2) 0.067(9) Uani 1.00 d .
C(6) C 0.134(2) 0.027(1) -0.080(2) 0.097(10) Uani 1.00 d .
C(7) C -0.028(2) 0.178(2) -0.110(3) 0.18(2) Uani 1.00 d .
C(8) C 0.009(2) 0.271(2) 0.145(4) 0.20(2) Uani 1.00 d .
C(9) C 0.199(3) 0.182(2) 0.337(2) 0.17(1) Uani 1.00 d .
C(10) C 0.274(2) 0.035(1) 0.193(3) 0.11(1) Uani 1.00 d .
C(11) C 0.389(2) 0.3364(9) 0.268(1) 0.036(6) Uani 1.00 d .
C(12) C 0.291(2) 0.382(1) 0.244(2) 0.054(7) Uani 1.00 d .
C(13) C 0.270(2) 0.437(1) 0.333(3) 0.075(9) Uani 1.00 d .
C(14) C 0.338(2) 0.443(1) 0.448(2) 0.072(9) Uani 1.00 d .
C(15) C 0.436(2) 0.397(1) 0.472(2) 0.069(8) Uani 1.00 d .
C(16) C 0.461(2) 0.346(1) 0.383(2) 0.051(7) Uani 1.00 d .
C(17) C 0.538(2) 0.213(1) 0.197(2) 0.047(6) Uani 1.00 d .
C(18) C 0.543(2) 0.171(1) 0.308(2) 0.064(8) Uani 1.00 d .
C(19) C 0.632(2) 0.123(1) 0.347(2) 0.077(9) Uani 1.00 d .
C(20) C 0.721(2) 0.113(1) 0.276(3) 0.091(10) Uani 1.00 d .
C(21) C 0.713(2) 0.153(1) 0.165(3) 0.086(10) Uani 1.00 d .
C(22) C 0.626(2) 0.202(1) 0.125(2) 0.065(8) Uani 1.00 d .
C(23) C 0.453(2) 0.3390(9) 0.024(2) 0.037(6) Uani 1.00 d .
C(24) C 0.379(2) 0.3425(9) -0.084(2) 0.034(6) Uani 1.00 d .
C(25) C 0.406(2) 0.388(1) -0.183(2) 0.053(7) Uani 1.00 d .
C(26) C 0.512(2) 0.433(1) -0.163(2) 0.060(7) Uani 1.00 d .
C(27) C 0.589(2) 0.435(1) -0.055(2) 0.061(8) Uani 1.00 d .
C(28) C 0.560(2) 0.387(1) 0.042(2) 0.048(7) Uani 1.00 d .
C(29) C 0.740(2) 0.418(1) 0.176(2) 0.085(9) Uani 1.00 d .
C(30) C 0.680(3) 0.252(2) -0.299(3) 0.18(2) Uani 1.00 d .
C(31) C 0.600(3) 0.205(2) -0.237(3) 0.14(1) Uani 1.00 d .
C(32) C 0.502(2) 0.166(2) -0.335(2) 0.10(1) Uani 1.00 d .
C(33) C 0.415(2) 0.109(1) -0.270(2) 0.078(8) Uani 1.00 d .
C(34) C 0.340(2) 0.155(1) -0.189(2) 0.057(7) Uani 1.00 d .
C(35) C 0.354(2) 0.151(1) -0.069(2) 0.053(7) Uani 1.00 d .
C(36) C 0.253(2) 0.206(1) -0.263(2) 0.053(7) Uani 1.00 d .
C(37) C 0.211(2) 0.271(1) -0.221(2) 0.049(7) Uani 1.00 d .
C(38) C 0.117(2) 0.327(1) -0.278(2) 0.066(8) Uani 1.00 d .
C(39) C 0.054(2) 0.299(2) -0.406(2) 0.12(1) Uani 1.00 d .
C(40) C -0.039(6) 0.360(5) -0.447(5) 0.31(3) Uani 1.00 d .
C(41) C -0.095(7) 0.361(7) -0.500(7) 0.49(6) Uani 1.00 d .
H(1) H 0.0590 -0.0026 -0.0981 0.1224 Uiso 1.00 calc .
H(2) H 0.1571 0.0463 -0.1523 0.1224 Uiso 1.00 calc .
H(3) H 0.1897 -0.0120 -0.0420 0.1224 Uiso 1.00 calc .
H(4) H -0.0130 0.2299 -0.1375 0.2049 Uiso 1.00 calc .
H(5) H -0.0268 0.1406 -0.1816 0.2049 Uiso 1.00 calc .
H(6) H -0.1054 0.1715 -0.0905 0.2049 Uiso 1.00 calc .
H(7) H 0.0615 0.3153 0.1720 0.2354 Uiso 1.00 calc .
H(8) H -0.0452 0.2856 0.0728 0.2354 Uiso 1.00 calc .
H(9) H -0.0350 0.2563 0.2102 0.2354 Uiso 1.00 calc .
H(10) H 0.1754 0.1371 0.3825 0.2049 Uiso 1.00 calc .
H(11) H 0.2811 0.1906 0.3519 0.2049 Uiso 1.00 calc .
H(12) H 0.1632 0.2283 0.3598 0.2049 Uiso 1.00 calc .
H(13) H 0.2271 -0.0136 0.1963 0.1413 Uiso 1.00 calc .
H(14) H 0.3309 0.0266 0.1403 0.1413 Uiso 1.00 calc .
H(15) H 0.3110 0.0511 0.2735 0.1413 Uiso 1.00 calc .
H(16) H 0.2393 0.3766 0.1671 0.0624 Uiso 1.00 calc .
H(17) H 0.2057 0.4706 0.3136 0.0818 Uiso 1.00 calc .
H(18) H 0.3211 0.4783 0.5104 0.0862 Uiso 1.00 calc .
H(19) H 0.4869 0.4017 0.5529 0.0868 Uiso 1.00 calc .
H(20) H 0.5292 0.3175 0.4000 0.0611 Uiso 1.00 calc .
H(21) H 0.4872 0.1748 0.3608 0.0745 Uiso 1.00 calc .
H(22) H 0.6404 0.0945 0.4237 0.0922 Uiso 1.00 calc .
H(23) H 0.7867 0.0820 0.2975 0.1011 Uiso 1.00 calc .
H(24) H 0.7706 0.1478 0.1104 0.0987 Uiso 1.00 calc .
H(25) H 0.6217 0.2297 0.0448 0.0765 Uiso 1.00 calc .
H(26) H 0.3569 0.3886 -0.2633 0.0597 Uiso 1.00 calc .
H(27) H 0.5327 0.4672 -0.2294 0.0673 Uiso 1.00 calc .
H(28) H 0.6624 0.4652 -0.0444 0.0749 Uiso 1.00 calc .
H(29) H 0.7722 0.4125 0.2612 0.1026 Uiso 1.00 calc .
H(30) H 0.7806 0.3877 0.1246 0.1026 Uiso 1.00 calc .
H(31) H 0.7392 0.4717 0.1524 0.1026 Uiso 1.00 calc .
H(32) H 0.7418 0.2751 -0.2345 0.2165 Uiso 1.00 calc .
H(33) H 0.7164 0.2172 -0.3498 0.2165 Uiso 1.00 calc .
H(34) H 0.6436 0.2921 -0.3457 0.2165 Uiso 1.00 calc .
H(35) H 0.6388 0.1645 -0.1894 0.1606 Uiso 1.00 calc .
H(36) H 0.5661 0.2393 -0.1851 0.1606 Uiso 1.00 calc .
H(37) H 0.4596 0.2064 -0.3788 0.1294 Uiso 1.00 calc .
H(38) H 0.5362 0.1344 -0.3907 0.1294 Uiso 1.00 calc .
H(39) H 0.3630 0.0810 -0.3353 0.0938 Uiso 1.00 calc .
H(40) H 0.4594 0.0729 -0.2186 0.0938 Uiso 1.00 calc .
H(41) H 0.3983 0.2009 -0.1834 0.0643 Uiso 1.00 calc .
H(42) H 0.4194 0.1228 -0.0294 0.0540 Uiso 1.00 calc .
H(43) H 0.2220 0.1892 -0.3453 0.0637 Uiso 1.00 calc .
H(44) H 0.2692 0.3039 -0.2563 0.0584 Uiso 1.00 calc .
H(45) H 0.0640 0.3294 -0.2202 0.0812 Uiso 1.00 calc .
H(46) H 0.1558 0.3792 -0.2826 0.0812 Uiso 1.00 calc .
H(47) H 0.1066 0.3018 -0.4651 0.1449 Uiso 1.00 calc .
H(48) H 0.0203 0.2469 -0.4026 0.1449 Uiso 1.00 calc .
H(49) H -0.0900 0.3591 -0.3762 0.3290 Uiso 1.00 calc .
H(50) H -0.0047 0.4129 -0.4416 0.3290 Uiso 1.00 calc .
H(51) H -0.1436 0.4060 -0.5024 0.7103 Uiso 1.00 calc .
H(52) H -0.0577 0.3675 -0.5781 0.7103 Uiso 1.00 calc .
H(53) H -0.1427 0.3132 -0.5130 0.7103 Uiso 1.00 calc .

loop_
_atom_site_aniso_label
_atom_site_aniso_U_11
_atom_site_aniso_U_22
_atom_site_aniso_U_33
_atom_site_aniso_U_12
_atom_site_aniso_U_13
_atom_site_aniso_U_23
Rh(1) 0.0340(9) 0.0345(9) 0.0433(10) -0.0079(7) 0.0168(7) -0.0002(7)
P(1) 0.039(3) 0.046(3) 0.039(3) -0.007(3) 0.011(3) 0.006(3)
P(2) 0.072(7) 0.067(7) 0.086(8) -0.025(6) -0.032(6) 0.022(6)
P(3) 0.056(6) 0.091(7) 0.076(7) 0.003(6) 0.010(5) 0.013(6)
F(1) 0.14(2) 0.25(2) 0.15(2) -0.13(2) -0.07(1) 0.11(1)
F(2) 0.14(1) 0.24(2) 0.12(1) -0.09(1) -0.04(1) 0.10(2)
F(3) 0.31(3) 0.19(2) 0.28(3) 0.10(2) -0.04(2) -0.08(2)
F(4) 0.067(9) 0.13(1) 0.13(1) 0.028(9) 0.029(8) 0.029(9)
F(5) 0.10(1) 0.11(1) 0.12(1) -0.044(9) 0.029(8) -0.019(9)
F(6) 0.068(9) 0.14(1) 0.09(1) -0.005(8) 0.010(7) 0.015(9)
O(1) 0.032(8) 0.063(9) 0.043(9) -0.005(6) 0.006(7) -0.002(7)
O(2) 0.033(8) 0.066(9) 0.055(9) -0.029(6) 0.013(7) 0.002(7)
C(1) 0.06(1) 0.03(1) 0.06(2) -0.03(1) 0.03(1) -0.01(1)
C(2) 0.06(2) 0.06(2) 0.12(2) -0.04(1) 0.05(2) 0.01(2)
C(3) 0.05(2) 0.04(2) 0.19(3) 0.02(1) 0.09(2) 0.05(2)
C(4) 0.12(2) 0.04(2) 0.10(2) -0.06(2) 0.09(2) -0.01(2)
C(5) 0.05(1) 0.08(2) 0.08(2) -0.03(1) 0.02(1) 0.03(2)
C(6) 0.11(2) 0.07(2) 0.12(2) -0.05(1) 0.08(2) -0.02(2)
C(7) 0.05(2) 0.26(4) 0.21(4) -0.06(2) -0.02(2) 0.13(3)
C(8) 0.10(2) 0.08(2) 0.47(6) -0.01(2) 0.18(3) 0.00(3)
C(9) 0.20(3) 0.25(4) 0.06(2) -0.19(3) 0.08(2) -0.07(2)
C(10) 0.09(2) 0.06(2) 0.16(3) -0.03(1) -0.01(2) 0.05(2)
C(11) 0.05(1) 0.03(1) 0.02(1) -0.021(10) 0.002(10) -0.001(9)
C(12) 0.05(1) 0.04(1) 0.06(1) -0.01(1) 0.00(1) -0.01(1)
C(13) 0.09(2) 0.04(1) 0.11(2) 0.01(1) 0.03(2) 0.01(1)
C(14) 0.07(2) 0.10(2) 0.06(2) -0.01(1) 0.04(1) -0.02(1)
C(15) 0.08(2) 0.08(2) 0.05(1) -0.01(1) 0.01(1) -0.01(1)
C(16) 0.06(1) 0.05(1) 0.04(1) 0.00(1) 0.03(1) 0.00(1)
C(17) 0.06(1) 0.05(1) 0.03(1) -0.01(1) -0.01(1) 0.008(10)
C(18) 0.06(2) 0.07(2) 0.06(2) 0.03(1) 0.00(1) 0.01(1)
C(19) 0.08(2) 0.08(2) 0.06(2) 0.01(2) 0.00(1) 0.00(1)
C(20) 0.08(2) 0.07(2) 0.11(2) 0.05(1) -0.04(2) 0.02(2)
C(21) 0.05(2) 0.06(2) 0.15(3) 0.03(1) 0.01(2) -0.01(2)
C(22) 0.06(1) 0.07(2) 0.07(2) 0.00(1) 0.02(1) -0.01(1)
C(23) 0.07(1) 0.03(1) 0.02(1) -0.016(10) 0.019(10) 0.000(8)
C(24) 0.06(1) 0.02(1) 0.03(1) 0.006(10) 0.02(1) -0.002(9)
C(25) 0.07(1) 0.06(1) 0.03(1) -0.02(1) 0.00(1) -0.01(1)
C(26) 0.06(1) 0.05(1) 0.07(2) -0.03(1) 0.04(1) 0.00(1)
C(27) 0.06(2) 0.05(1) 0.06(2) -0.02(1) 0.01(1) 0.00(1)
C(28) 0.05(1) 0.05(1) 0.04(1) -0.01(1) 0.01(1) 0.00(1)
C(29) 0.06(2) 0.11(2) 0.08(2) -0.03(1) 0.02(1) 0.00(1)
C(30) 0.12(3) 0.26(4) 0.16(3) -0.06(3) 0.05(2) -0.04(3)
C(31) 0.13(3) 0.18(3) 0.11(2) -0.08(2) 0.07(2) -0.04(2)
C(32) 0.13(2) 0.11(2) 0.09(2) 0.01(2) 0.09(2) 0.01(2)
C(33) 0.09(2) 0.09(2) 0.06(2) 0.02(1) 0.02(1) -0.01(1)
C(34) 0.04(1) 0.05(1) 0.08(2) -0.02(1) 0.03(1) -0.02(1)
C(35) 0.06(1) 0.06(1) 0.05(1) 0.00(1) 0.03(1) -0.01(1)
C(36) 0.06(1) 0.06(1) 0.05(1) -0.03(1) 0.03(1) -0.01(1)
C(37) 0.04(1) 0.06(2) 0.04(1) -0.02(1) 0.02(1) 0.01(1)
C(38) 0.05(1) 0.07(2) 0.07(2) 0.00(1) 0.01(1) 0.02(1)
C(39) 0.14(2) 0.14(2) 0.05(2) 0.02(2) -0.03(2) -0.02(2)
C(40) 0.33(8) 0.39(7) 0.14(4) 0.18(6) -0.20(4) -0.03(4)
C(41) 0.32(10) 0.9(2) 0.31(10) 0.4(1) 0.03(7) 0.2(1)

loop_
_atom_type_symbol
_atom_type_description
_atom_type_scat_dispersion_real
_atom_type_scat_dispersion_imag
_atom_type_scat_source
C C 0.003 0.002
;International Tables for Crystallography
(1992, Vol. C, Tables 4.2.6.8 and 6.1.1.1)
;
H H 0.000 0.000
;International Tables for Crystallography
(1992, Vol. C, Table 6.1.1.2)
;
O O 0.011 0.006
;International Tables for Crystallography
(1992, Vol. C, Tables 4.2.6.8 and 6.1.1.1)
;
P P 0.102 0.094
;International Tables for Crystallography
(1992, Vol. C, Tables 4.2.6.8 and 6.1.1.1)
;
F F 0.017 0.010
;International Tables for Crystallography
(1992, Vol. C, Tables 4.2.6.8 and 6.1.1.1)
;
Rh Rh -1.118 0.919
;International Tables for Crystallography
(1992, Vol. C, Tables 4.2.6.8 and 6.1.1.1)
;

loop_
_geom_angle_atom_site_label_1
_geom_angle_atom_site_label_2
_geom_angle_atom_site_label_3
_geom_angle
_geom_angle_site_symmetry_1
_geom_angle_site_symmetry_2
_geom_angle_site_symmetry_3
_geom_angle_publ_flag
P(1) Rh(1) O(1) 80.3(3) . . 0_555 yes
P(1) Rh(1) C(1) 151.2(7) . . 0_555 yes
P(1) Rh(1) C(2) 158.2(8) . . 0_555 yes
P(1) Rh(1) C(3) 120.5(10) . . 0_555 yes
P(1) Rh(1) C(4) 102.1(7) . . 0_555 yes
P(1) Rh(1) C(5) 113.7(7) . . 0_555 yes
P(1) Rh(1) C(35) 88.1(6) . . 0_555 yes
O(1) Rh(1) C(1) 127.5(7) . . 0_555 yes
O(1) Rh(1) C(2) 104.3(7) . . 0_555 yes
O(1) Rh(1) C(3) 110.8(7) . . 0_555 yes
O(1) Rh(1) C(4) 141.6(10) . . 0_555 yes
O(1) Rh(1) C(5) 166.0(7) . . 0_555 yes
O(1) Rh(1) C(35) 79.7(6) . . 0_555 yes
C(1) Rh(1) C(2) 35.6(7) . . 0_555 yes
C(1) Rh(1) C(3) 61.7(8) . . 0_555 yes
C(1) Rh(1) C(4) 62.3(7) . . 0_555 yes
C(1) Rh(1) C(5) 38.9(7) . . 0_555 yes
C(1) Rh(1) C(35) 89.6(7) . . 0_555 yes
C(2) Rh(1) C(3) 37.8(8) . . 0_555 yes
C(2) Rh(1) C(4) 61.0(9) . . 0_555 yes
C(2) Rh(1) C(5) 62.6(8) . . 0_555 yes
C(2) Rh(1) C(35) 113.6(9) . . 0_555 yes
C(3) Rh(1) C(4) 35.2(8) . . 0_555 yes
C(3) Rh(1) C(5) 62.4(8) . . 0_555 yes
C(3) Rh(1) C(35) 150.3(9) . . 0_555 yes
C(4) Rh(1) C(5) 38.2(8) . . 0_555 yes
C(4) Rh(1) C(35) 138.3(10) . . 0_555 yes
C(5) Rh(1) C(35) 100.6(9) . . 0_555 yes
Rh(1) P(1) C(11) 115.8(6) . . 0_555 yes
Rh(1) P(1) C(17) 116.4(6) . . 0_555 yes
Rh(1) P(1) C(23) 103.4(6) . . 0_555 yes
C(11) P(1) C(17) 108.9(9) . . 0_555 yes
C(11) P(1) C(23) 103.5(7) . . 0_555 yes
C(17) P(1) C(23) 107.5(9) . . 0_555 yes
F(1) P(2) F(1) 180.0 . 2_756 0_555 yes
F(1) P(2) F(2) 92.8(7) . . 0_555 yes
F(1) P(2) F(2) 87.2(7) . 2_756 0_555 yes
F(1) P(2) F(3) 89(1) . . 0_555 yes
F(1) P(2) F(3) 90(1) . 2_756 0_555 yes
F(1) P(2) F(2) 87.2(7) 2_756 . 0_555 yes
F(1) P(2) F(2) 92.8(7) 2_756 2_756 0_555 yes
F(1) P(2) F(3) 90(1) 2_756 . 0_555 yes
F(1) P(2) F(3) 89(1) 2_756 2_756 0_555 yes
F(2) P(2) F(2) 180.0 . 2_756 0_555 yes
F(2) P(2) F(3) 84(1) . . 0_555 yes
F(2) P(2) F(3) 95(1) . 2_756 0_555 yes
F(2) P(2) F(3) 95(1) 2_756 . 0_555 yes
F(2) P(2) F(3) 84(1) 2_756 2_756 0_555 yes
F(3) P(2) F(3) 180.0 . 2_756 0_555 yes
F(4) P(3) F(4) 180.0 . 2_767 0_555 yes
F(4) P(3) F(5) 90.0(7) . . 0_555 yes
F(4) P(3) F(5) 90.0(7) . 2_767 0_555 yes
F(4) P(3) F(6) 91.0(6) . . 0_555 yes
F(4) P(3) F(6) 89.0(6) . 2_767 0_555 yes
F(4) P(3) F(5) 90.0(7) 2_767 . 0_555 yes
F(4) P(3) F(5) 90.0(7) 2_767 2_767 0_555 yes
F(4) P(3) F(6) 89.0(6) 2_767 . 0_555 yes
F(4) P(3) F(6) 91.0(6) 2_767 2_767 0_555 yes
F(5) P(3) F(5) 180.0 . 2_767 0_555 yes
F(5) P(3) F(6) 89.7(6) . . 0_555 yes
F(5) P(3) F(6) 90.3(6) . 2_767 0_555 yes
F(5) P(3) F(6) 90.3(6) 2_767 . 0_555 yes
F(5) P(3) F(6) 89.7(6) 2_767 2_767 0_555 yes
F(6) P(3) F(6) 180.0000(1) . 2_767 0_555 yes
Rh(1) O(1) C(24) 116.2(10) . . 0_555 yes
Rh(1) O(1) C(37) 109.0(10) . . 0_555 yes
C(24) O(1) C(37) 117(1) . . 0_555 yes
C(28) O(2) C(29) 116(1) . . 0_555 yes
Rh(1) C(1) C(2) 73(1) . . 0_555 yes
Rh(1) C(1) C(5) 67.0(10) . . 0_555 yes
Rh(1) C(1) C(6) 124(1) . . 0_555 yes
C(2) C(1) C(5) 107(1) . . 0_555 yes
C(2) C(1) C(6) 125(2) . . 0_555 yes
C(5) C(1) C(6) 126(2) . . 0_555 yes
Rh(1) C(2) C(1) 70(1) . . 0_555 yes
Rh(1) C(2) C(3) 72(1) . . 0_555 yes
Rh(1) C(2) C(7) 127(1) . . 0_555 yes
C(1) C(2) C(3) 109(2) . . 0_555 yes
C(1) C(2) C(7) 132(3) . . 0_555 yes
C(3) C(2) C(7) 118(3) . . 0_555 yes
Rh(1) C(3) C(2) 69(1) . . 0_555 yes
Rh(1) C(3) C(4) 68(1) . . 0_555 yes
Rh(1) C(3) C(8) 129(1) . . 0_555 yes
C(2) C(3) C(4) 105(2) . . 0_555 yes
C(2) C(3) C(8) 129(3) . . 0_555 yes
C(4) C(3) C(8) 124(3) . . 0_555 yes
Rh(1) C(4) C(3) 75(1) . . 0_555 yes
Rh(1) C(4) C(5) 67(1) . . 0_555 yes
Rh(1) C(4) C(9) 126(1) . . 0_555 yes
C(3) C(4) C(5) 111(2) . . 0_555 yes
C(3) C(4) C(9) 129(3) . . 0_555 yes
C(5) C(4) C(9) 119(3) . . 0_555 yes
Rh(1) C(5) C(1) 74(1) . . 0_555 yes
Rh(1) C(5) C(4) 74(1) . . 0_555 yes
Rh(1) C(5) C(10) 126(1) . . 0_555 yes
C(1) C(5) C(4) 105(2) . . 0_555 yes
C(1) C(5) C(10) 122(2) . . 0_555 yes
C(4) C(5) C(10) 130(2) . . 0_555 yes
P(1) C(11) C(12) 116(1) . . 0_555 yes
P(1) C(11) C(16) 125(1) . . 0_555 yes
C(12) C(11) C(16) 118(1) . . 0_555 yes
C(11) C(12) C(13) 119(1) . . 0_555 yes
C(12) C(13) C(14) 121(2) . . 0_555 yes
C(13) C(14) C(15) 119(1) . . 0_555 yes
C(14) C(15) C(16) 119(1) . . 0_555 yes
C(11) C(16) C(15) 121(1) . . 0_555 yes
P(1) C(17) C(18) 119(1) . . 0_555 yes
P(1) C(17) C(22) 122(1) . . 0_555 yes
C(18) C(17) C(22) 117(1) . . 0_555 yes
C(17) C(18) C(19) 121(1) . . 0_555 yes
C(18) C(19) C(20) 121(2) . . 0_555 yes
C(19) C(20) C(21) 116(1) . . 0_555 yes
C(20) C(21) C(22) 122(2) . . 0_555 yes
C(17) C(22) C(21) 119(1) . . 0_555 yes
P(1) C(23) C(24) 117(1) . . 0_555 yes
P(1) C(23) C(28) 122(1) . . 0_555 yes
C(24) C(23) C(28) 119(1) . . 0_555 yes
O(1) C(24) C(23) 118(1) . . 0_555 yes
O(1) C(24) C(25) 119(1) . . 0_555 yes
C(23) C(24) C(25) 121(1) . . 0_555 yes
C(24) C(25) C(26) 117(1) . . 0_555 yes
C(25) C(26) C(27) 124(1) . . 0_555 yes
C(26) C(27) C(28) 117(1) . . 0_555 yes
O(2) C(28) C(23) 113(1) . . 0_555 yes
O(2) C(28) C(27) 126(1) . . 0_555 yes
C(23) C(28) C(27) 119(1) . . 0_555 yes
C(30) C(31) C(32) 109(2) . . 0_555 yes
C(31) C(32) C(33) 110(1) . . 0_555 yes
C(32) C(33) C(34) 113(1) . . 0_555 yes
C(33) C(34) C(35) 122(2) . . 0_555 yes
C(33) C(34) C(36) 114(1) . . 0_555 yes
C(35) C(34) C(36) 122(1) . . 0_555 yes
Rh(1) C(35) C(34) 124(1) . . 0_555 yes
C(34) C(36) C(37) 125(1) . . 0_555 yes
O(1) C(37) C(36) 116(1) . . 0_555 yes
O(1) C(37) C(38) 110(1) . . 0_555 yes
C(36) C(37) C(38) 133(1) . . 0_555 yes
C(37) C(38) C(39) 113(1) . . 0_555 yes
C(38) C(39) C(40) 106(2) . . 0_555 yes
C(39) C(40) C(41) 134(13) . . 0_555 yes

loop_
_geom_bond_atom_site_label_1
_geom_bond_atom_site_label_2
_geom_bond_distance
_geom_bond_site_symmetry_2
_geom_bond_publ_flag
Rh(1) P(1) 2.267(5) . yes
Rh(1) O(1) 2.22(1) . yes
Rh(1) C(1) 2.23(2) . yes
Rh(1) C(2) 2.26(2) . yes
Rh(1) C(3) 2.30(2) . yes
Rh(1) C(4) 2.22(2) . yes
Rh(1) C(5) 2.14(2) . yes
Rh(1) C(35) 2.01(2) . yes
P(1) C(11) 1.81(2) . yes
P(1) C(17) 1.81(2) . yes
P(1) C(23) 1.82(2) . yes
P(2) F(1) 1.52(1) . yes
P(2) F(1) 1.52(1) 2_756 yes
P(2) F(2) 1.53(1) . yes
P(2) F(2) 1.53(1) 2_756 yes
P(2) F(3) 1.44(2) . yes
P(2) F(3) 1.44(2) 2_756 yes
P(3) F(4) 1.58(1) . yes
P(3) F(4) 1.58(1) 2_767 yes
P(3) F(5) 1.59(1) . yes
P(3) F(5) 1.59(1) 2_767 yes
P(3) F(6) 1.58(1) . yes
P(3) F(6) 1.58(1) 2_767 yes
O(1) C(24) 1.44(2) . yes
O(1) C(37) 1.46(2) . yes
O(2) C(28) 1.33(2) . yes
O(2) C(29) 1.45(2) . yes
C(1) C(2) 1.37(3) . yes
C(1) C(5) 1.46(3) . yes
C(1) C(6) 1.46(3) . yes
C(2) C(3) 1.48(3) . yes
C(2) C(7) 1.46(3) . yes
C(3) C(4) 1.37(3) . yes
C(3) C(8) 1.49(3) . yes
C(4) C(5) 1.43(3) . yes
C(4) C(9) 1.54(3) . yes
C(5) C(10) 1.46(3) . yes
C(11) C(12) 1.39(2) . yes
C(11) C(16) 1.38(2) . yes
C(12) C(13) 1.38(3) . yes
C(13) C(14) 1.36(3) . yes
C(14) C(15) 1.39(3) . yes
C(15) C(16) 1.36(2) . yes
C(17) C(18) 1.38(2) . yes
C(17) C(22) 1.40(2) . yes
C(18) C(19) 1.35(3) . yes
C(19) C(20) 1.40(3) . yes
C(20) C(21) 1.36(3) . yes
C(21) C(22) 1.36(3) . yes
C(23) C(24) 1.34(2) . yes
C(23) C(28) 1.42(2) . yes
C(24) C(25) 1.38(2) . yes
C(25) C(26) 1.38(2) . yes
C(26) C(27) 1.35(2) . yes
C(27) C(28) 1.39(2) . yes
C(30) C(31) 1.43(3) . yes
C(31) C(32) 1.53(3) . yes
C(32) C(33) 1.60(3) . yes
C(33) C(34) 1.56(3) . yes
C(34) C(35) 1.29(2) . yes
C(34) C(36) 1.49(3) . yes
C(36) C(37) 1.32(2) . yes
C(37) C(38) 1.53(3) . yes
C(38) C(39) 1.52(3) . yes
C(39) C(40) 1.54(5) . yes
C(40) C(41) 0.79(8) . yes

loop_
_geom_contact_atom_site_label_1
_geom_contact_atom_site_label_2
_geom_contact_distance
_geom_contact_site_symmetry_2
F(1) C(20) 3.51(3) 2_756
F(1) C(9) 3.53(3) 1_655
F(1) C(36) 3.59(3) 1_656
F(2) C(9) 3.28(2) 1_655
F(2) C(6) 3.44(3) 2_655
F(2) C(4) 3.47(2) 1_655
F(2) C(20) 3.49(3) .
F(4) C(12) 3.38(2) 1_656
F(4) O(1) 3.40(2) 1_656
F(4) C(29) 3.44(2) 2_766
F(4) C(38) 3.57(3) 1_656
F(5) C(8) 3.47(4) 1_656
F(5) C(29) 3.47(2) 1_556
F(6) C(29) 3.12(2) 1_556
F(6) C(8) 3.32(3) 1_656
F(6) C(13) 3.60(3) 1_656
O(2) C(26) 3.48(2) 2_665
C(26) C(28) 3.47(3) 2_665
C(27) C(27) 3.42(4) 2_665
C(27) C(28) 3.53(3) 2_665

loop_
_geom_torsion_atom_site_label_1
_geom_torsion_atom_site_label_2
_geom_torsion_atom_site_label_3
_geom_torsion_atom_site_label_4
_geom_torsion
_geom_torsion_site_symmetry_1
_geom_torsion_site_symmetry_2
_geom_torsion_site_symmetry_3
_geom_torsion_site_symmetry_4
_geom_torsion_publ_flag
Rh(1) P(1) C(11) C(12) -42(1) 0_555 34_1 5_555 55_5 yes
Rh(1) P(1) C(11) C(16) 138(1) 0_555 34_1 5_555 55_5 yes
Rh(1) P(1) C(17) C(18) -80(1) 0_555 34_1 5_555 55_5 yes
Rh(1) P(1) C(17) C(22) 92(1) 0_555 34_1 5_555 55_5 yes
Rh(1) P(1) C(23) C(24) 7(1) 0_555 34_1 5_555 55_5 yes
Rh(1) P(1) C(23) C(28) -171(1) 0_555 34_1 5_555 55_5 yes
Rh(1) O(1) C(24) C(23) -19(1) 0_555 34_1 5_555 55_5 yes
Rh(1) O(1) C(24) C(25) 161(1) 0_555 34_1 5_555 55_5 yes
Rh(1) O(1) C(37) C(36) -57(1) 0_555 34_1 5_555 55_5 yes
Rh(1) O(1) C(37) C(38) 124(1) 0_555 34_1 5_555 55_5 yes
Rh(1) C(1) C(2) C(3) -62(1) 0_555 34_1 5_555 55_5 yes
Rh(1) C(1) C(2) C(7) 123(2) 0_555 34_1 5_555 55_5 yes
Rh(1) C(1) C(5) C(4) 67(1) 0_555 34_1 5_555 55_5 yes
Rh(1) C(1) C(5) C(10) -123(1) 0_555 34_1 5_555 55_5 yes
Rh(1) C(2) C(1) C(5) 58(1) 0_555 34_1 5_555 55_5 yes
Rh(1) C(2) C(1) C(6) -121(1) 0_555 34_1 5_555 55_5 yes
Rh(1) C(2) C(3) C(4) -59(1) 0_555 34_1 5_555 55_5 yes
Rh(1) C(2) C(3) C(8) 125(2) 0_555 34_1 5_555 55_5 yes
Rh(1) C(3) C(2) C(1) 61(1) 0_555 34_1 5_555 55_5 yes
Rh(1) C(3) C(2) C(7) -123(1) 0_555 34_1 5_555 55_5 yes
Rh(1) C(3) C(4) C(5) -58(1) 0_555 34_1 5_555 55_5 yes
Rh(1) C(3) C(4) C(9) 125(1) 0_555 34_1 5_555 55_5 yes
Rh(1) C(4) C(3) C(2) 60(1) 0_555 34_1 5_555 55_5 yes
Rh(1) C(4) C(3) C(8) -124(2) 0_555 34_1 5_555 55_5 yes
Rh(1) C(4) C(5) C(1) -67(1) 0_555 34_1 5_555 55_5 yes
Rh(1) C(4) C(5) C(10) 124(2) 0_555 34_1 5_555 55_5 yes
Rh(1) C(5) C(1) C(2) -62(1) 0_555 34_1 5_555 55_5 yes
Rh(1) C(5) C(1) C(6) 117(1) 0_555 34_1 5_555 55_5 yes
Rh(1) C(5) C(4) C(3) 63(1) 0_555 34_1 5_555 55_5 yes
Rh(1) C(5) C(4) C(9) -120(1) 0_555 34_1 5_555 55_5 yes
Rh(1) C(35) C(34) C(33) -174(1) 0_555 34_1 5_555 55_5 yes
Rh(1) C(35) C(34) C(36) 8(2) 0_555 34_1 5_555 55_5 yes
P(1) Rh(1) O(1) C(24) 18.8(9) 0_555 34_1 5_555 55_5 yes
P(1) Rh(1) O(1) C(37) 154(1) 0_555 34_1 5_555 55_5 yes
P(1) Rh(1) C(1) C(2) 140(1) 0_555 34_1 5_555 55_5 yes
P(1) Rh(1) C(1) C(5) 22(1) 0_555 34_1 5_555 55_5 yes
P(1) Rh(1) C(1) C(6) -97(2) 0_555 34_1 5_555 55_5 yes
P(1) Rh(1) C(2) C(1) -124(1) 0_555 34_1 5_555 55_5 yes
P(1) Rh(1) C(2) C(3) -6(2) 0_555 34_1 5_555 55_5 yes
P(1) Rh(1) C(2) C(7) 106(3) 0_555 34_1 5_555 55_5 yes
P(1) Rh(1) C(3) C(2) 177(1) 0_555 34_1 5_555 55_5 yes
P(1) Rh(1) C(3) C(4) -65(1) 0_555 34_1 5_555 55_5 yes
P(1) Rh(1) C(3) C(8) 52(3) 0_555 34_1 5_555 55_5 yes
P(1) Rh(1) C(4) C(3) 126(1) 0_555 34_1 5_555 55_5 yes
P(1) Rh(1) C(4) C(5) -113(1) 0_555 34_1 5_555 55_5 yes
P(1) Rh(1) C(4) C(9) -2(2) 0_555 34_1 5_555 55_5 yes
P(1) Rh(1) C(5) C(1) -168(1) 0_555 34_1 5_555 55_5 yes
P(1) Rh(1) C(5) C(4) 79(1) 0_555 34_1 5_555 55_5 yes
P(1) Rh(1) C(5) C(10) -49(2) 0_555 34_1 5_555 55_5 yes
P(1) Rh(1) C(35) C(34) -122(1) 0_555 34_1 5_555 55_5 yes
P(1) C(11) C(12) C(13) -177(1) 0_555 34_1 5_555 55_5 yes
P(1) C(11) C(16) C(15) -179(1) 0_555 34_1 5_555 55_5 yes
P(1) C(17) C(18) C(19) 175(1) 0_555 34_1 5_555 55_5 yes
P(1) C(17) C(22) C(21) -174(1) 0_555 34_1 5_555 55_5 yes
P(1) C(23) C(24) O(1) 6(2) 0_555 34_1 5_555 55_5 yes
P(1) C(23) C(24) C(25) -174(1) 0_555 34_1 5_555 55_5 yes
P(1) C(23) C(28) O(2) -7(2) 0_555 34_1 5_555 55_5 yes
P(1) C(23) C(28) C(27) 175(1) 0_555 34_1 5_555 55_5 yes
O(1) Rh(1) P(1) C(11) 99.9(7) 0_555 34_1 5_555 55_5 yes
O(1) Rh(1) P(1) C(17) -130.1(8) 0_555 34_1 5_555 55_5 yes
O(1) Rh(1) P(1) C(23) -12.6(6) 0_555 34_1 5_555 55_5 yes
O(1) Rh(1) C(1) C(2) -57(1) 0_555 34_1 5_555 55_5 yes
O(1) Rh(1) C(1) C(5) -175(1) 0_555 34_1 5_555 55_5 yes
O(1) Rh(1) C(1) C(6) 64(2) 0_555 34_1 5_555 55_5 yes
O(1) Rh(1) C(2) C(1) 136(1) 0_555 34_1 5_555 55_5 yes
O(1) Rh(1) C(2) C(3) -105(1) 0_555 34_1 5_555 55_5 yes
O(1) Rh(1) C(2) C(7) 6(3) 0_555 34_1 5_555 55_5 yes
O(1) Rh(1) C(3) C(2) 86(1) 0_555 34_1 5_555 55_5 yes
O(1) Rh(1) C(3) C(4) -156(1) 0_555 34_1 5_555 55_5 yes
O(1) Rh(1) C(3) C(8) -37(3) 0_555 34_1 5_555 55_5 yes
O(1) Rh(1) C(4) C(3) 37(2) 0_555 34_1 5_555 55_5 yes
O(1) Rh(1) C(4) C(5) 157(1) 0_555 34_1 5_555 55_5 yes
O(1) Rh(1) C(4) C(9) -92(3) 0_555 34_1 5_555 55_5 yes
O(1) Rh(1) C(5) C(1) 14(4) 0_555 34_1 5_555 55_5 yes
O(1) Rh(1) C(5) C(4) -98(4) 0_555 34_1 5_555 55_5 yes
O(1) Rh(1) C(5) C(10) 133(2) 0_555 34_1 5_555 55_5 yes
O(1) Rh(1) C(35) C(34) -42(1) 0_555 34_1 5_555 55_5 yes
O(1) C(24) C(23) C(28) -174(1) 0_555 34_1 5_555 55_5 yes
O(1) C(24) C(25) C(26) 175(1) 0_555 34_1 5_555 55_5 yes
O(1) C(37) C(36) C(34) 7(2) 0_555 34_1 5_555 55_5 yes
O(1) C(37) C(38) C(39) -177(1) 0_555 34_1 5_555 55_5 yes
O(2) C(28) C(23) C(24) 173(1) 0_555 34_1 5_555 55_5 yes
O(2) C(28) C(27) C(26) -175(1) 0_555 34_1 5_555 55_5 yes
C(1) Rh(1) P(1) C(11) -94(1) 0_555 34_1 5_555 55_5 yes
C(1) Rh(1) P(1) C(17) 35(1) 0_555 34_1 5_555 55_5 yes
C(1) Rh(1) P(1) C(23) 153(1) 0_555 34_1 5_555 55_5 yes
C(1) Rh(1) O(1) C(24) -152(1) 0_555 34_1 5_555 55_5 yes
C(1) Rh(1) O(1) C(37) -17(1) 0_555 34_1 5_555 55_5 yes
C(1) Rh(1) C(2) C(3) 118(1) 0_555 34_1 5_555 55_5 yes
C(1) Rh(1) C(2) C(7) -129(3) 0_555 34_1 5_555 55_5 yes
C(1) Rh(1) C(3) C(2) -35(1) 0_555 34_1 5_555 55_5 yes
C(1) Rh(1) C(3) C(4) 81(1) 0_555 34_1 5_555 55_5 yes
C(1) Rh(1) C(3) C(8) -160(4) 0_555 34_1 5_555 55_5 yes
C(1) Rh(1) C(4) C(3) -79(1) 0_555 34_1 5_555 55_5 yes
C(1) Rh(1) C(4) C(5) 41(1) 0_555 34_1 5_555 55_5 yes
C(1) Rh(1) C(4) C(9) 151(3) 0_555 34_1 5_555 55_5 yes
C(1) Rh(1) C(5) C(4) -112(1) 0_555 34_1 5_555 55_5 yes
C(1) Rh(1) C(5) C(10) 119(3) 0_555 34_1 5_555 55_5 yes
C(1) Rh(1) C(35) C(34) 86(1) 0_555 34_1 5_555 55_5 yes
C(1) C(2) Rh(1) C(3) -118(1) 0_555 34_1 5_555 55_5 yes
C(1) C(2) Rh(1) C(4) -82(1) 0_555 34_1 5_555 55_5 yes
C(1) C(2) Rh(1) C(5) -38(1) 0_555 34_1 5_555 55_5 yes
C(1) C(2) Rh(1) C(35) 51(1) 0_555 34_1 5_555 55_5 yes
C(1) C(2) C(3) C(4) 2(2) 0_555 34_1 5_555 55_5 yes
C(1) C(2) C(3) C(8) -172(1) 0_555 34_1 5_555 55_5 yes
C(1) C(5) Rh(1) C(2) 35(1) 0_555 34_1 5_555 55_5 yes
C(1) C(5) Rh(1) C(3) 78(1) 0_555 34_1 5_555 55_5 yes
C(1) C(5) Rh(1) C(4) 112(1) 0_555 34_1 5_555 55_5 yes
C(1) C(5) Rh(1) C(35) -75(1) 0_555 34_1 5_555 55_5 yes
C(1) C(5) C(4) C(3) -3(2) 0_555 34_1 5_555 55_5 yes
C(1) C(5) C(4) C(9) 171(1) 0_555 34_1 5_555 55_5 yes
C(2) Rh(1) P(1) C(11) -4(2) 0_555 34_1 5_555 55_5 yes
C(2) Rh(1) P(1) C(17) 125(1) 0_555 34_1 5_555 55_5 yes
C(2) Rh(1) P(1) C(23) -116(1) 0_555 34_1 5_555 55_5 yes
C(2) Rh(1) O(1) C(24) 177(1) 0_555 34_1 5_555 55_5 yes
C(2) Rh(1) O(1) C(37) -47(1) 0_555 34_1 5_555 55_5 yes
C(2) Rh(1) C(1) C(5) -118(1) 0_555 34_1 5_555 55_5 yes
C(2) Rh(1) C(1) C(6) 122(2) 0_555 34_1 5_555 55_5 yes
C(2) Rh(1) C(3) C(4) 116(1) 0_555 34_1 5_555 55_5 yes
C(2) Rh(1) C(3) C(8) -124(4) 0_555 34_1 5_555 55_5 yes
C(2) Rh(1) C(4) C(3) -38(1) 0_555 34_1 5_555 55_5 yes
C(2) Rh(1) C(4) C(5) 81(1) 0_555 34_1 5_555 55_5 yes
C(2) Rh(1) C(4) C(9) -167(3) 0_555 34_1 5_555 55_5 yes
C(2) Rh(1) C(5) C(4) -76(1) 0_555 34_1 5_555 55_5 yes
C(2) Rh(1) C(5) C(10) 154(2) 0_555 34_1 5_555 55_5 yes
C(2) Rh(1) C(35) C(34) 59(1) 0_555 34_1 5_555 55_5 yes
C(2) C(1) Rh(1) C(3) 37(1) 0_555 34_1 5_555 55_5 yes
C(2) C(1) Rh(1) C(4) 77(1) 0_555 34_1 5_555 55_5 yes
C(2) C(1) Rh(1) C(5) 118(1) 0_555 34_1 5_555 55_5 yes
C(2) C(1) Rh(1) C(35) -134(1) 0_555 34_1 5_555 55_5 yes
C(2) C(1) C(5) C(4) 5(1) 0_555 34_1 5_555 55_5 yes
C(2) C(1) C(5) C(10) 174(1) 0_555 34_1 5_555 55_5 yes
C(2) C(3) Rh(1) C(4) -116(1) 0_555 34_1 5_555 55_5 yes
C(2) C(3) Rh(1) C(5) -79(1) 0_555 34_1 5_555 55_5 yes
C(2) C(3) Rh(1) C(35) -19(2) 0_555 34_1 5_555 55_5 yes
C(2) C(3) C(4) C(5) 1(2) 0_555 34_1 5_555 55_5 yes
C(2) C(3) C(4) C(9) -174(1) 0_555 34_1 5_555 55_5 yes
C(3) Rh(1) P(1) C(11) -8.6(10) 0_555 34_1 5_555 55_5 yes
C(3) Rh(1) P(1) C(17) 121(1) 0_555 34_1 5_555 55_5 yes
C(3) Rh(1) P(1) C(23) -121.1(9) 0_555 34_1 5_555 55_5 yes
C(3) Rh(1) O(1) C(24) 137(1) 0_555 34_1 5_555 55_5 yes
C(3) Rh(1) O(1) C(37) -86(1) 0_555 34_1 5_555 55_5 yes
C(3) Rh(1) C(1) C(5) -80(1) 0_555 34_1 5_555 55_5 yes
C(3) Rh(1) C(1) C(6) 160(2) 0_555 34_1 5_555 55_5 yes
C(3) Rh(1) C(2) C(7) 112(3) 0_555 34_1 5_555 55_5 yes
C(3) Rh(1) C(4) C(5) 120(2) 0_555 34_1 5_555 55_5 yes
C(3) Rh(1) C(4) C(9) -129(3) 0_555 34_1 5_555 55_5 yes
C(3) Rh(1) C(5) C(4) -34(1) 0_555 34_1 5_555 55_5 yes
C(3) Rh(1) C(5) C(10) -162(3) 0_555 34_1 5_555 55_5 yes
C(3) Rh(1) C(35) C(34) 72(2) 0_555 34_1 5_555 55_5 yes
C(3) C(2) Rh(1) C(4) 35(1) 0_555 34_1 5_555 55_5 yes
C(3) C(2) Rh(1) C(5) 79(1) 0_555 34_1 5_555 55_5 yes
C(3) C(2) Rh(1) C(35) 169(1) 0_555 34_1 5_555 55_5 yes
C(3) C(2) C(1) C(5) -4(1) 0_555 34_1 5_555 55_5 yes
C(3) C(2) C(1) C(6) 175(1) 0_555 34_1 5_555 55_5 yes
C(3) C(4) Rh(1) C(5) -120(2) 0_555 34_1 5_555 55_5 yes
C(3) C(4) Rh(1) C(35) -132(1) 0_555 34_1 5_555 55_5 yes
C(3) C(4) C(5) C(10) -171(1) 0_555 34_1 5_555 55_5 yes
C(4) Rh(1) P(1) C(11) -41(1) 0_555 34_1 5_555 55_5 yes
C(4) Rh(1) P(1) C(17) 88(1) 0_555 34_1 5_555 55_5 yes
C(4) Rh(1) P(1) C(23) -153(1) 0_555 34_1 5_555 55_5 yes
C(4) Rh(1) O(1) C(24) 116(1) 0_555 34_1 5_555 55_5 yes
C(4) Rh(1) O(1) C(37) -108(1) 0_555 34_1 5_555 55_5 yes
C(4) Rh(1) C(1) C(5) -40(1) 0_555 34_1 5_555 55_5 yes
C(4) Rh(1) C(1) C(6) -159(2) 0_555 34_1 5_555 55_5 yes
C(4) Rh(1) C(2) C(7) 148(3) 0_555 34_1 5_555 55_5 yes
C(4) Rh(1) C(3) C(8) 118(4) 0_555 34_1 5_555 55_5 yes
C(4) Rh(1) C(5) C(10) -128(3) 0_555 34_1 5_555 55_5 yes
C(4) Rh(1) C(35) C(34) 131(1) 0_555 34_1 5_555 55_5 yes
C(4) C(3) Rh(1) C(5) 37(1) 0_555 34_1 5_555 55_5 yes
C(4) C(3) Rh(1) C(35) 97(2) 0_555 34_1 5_555 55_5 yes
C(4) C(3) C(2) C(7) 176(1) 0_555 34_1 5_555 55_5 yes
C(4) C(5) Rh(1) C(35) 171(1) 0_555 34_1 5_555 55_5 yes
C(4) C(5) C(1) C(6) -174(1) 0_555 34_1 5_555 55_5 yes
C(5) Rh(1) P(1) C(11) -79(1) 0_555 34_1 5_555 55_5 yes
C(5) Rh(1) P(1) C(17) 50(1) 0_555 34_1 5_555 55_5 yes
C(5) Rh(1) P(1) C(23) 168.1(10) 0_555 34_1 5_555 55_5 yes
C(5) Rh(1) O(1) C(24) -163(3) 0_555 34_1 5_555 55_5 yes
C(5) Rh(1) O(1) C(37) -28(3) 0_555 34_1 5_555 55_5 yes
C(5) Rh(1) C(1) C(6) -119(2) 0_555 34_1 5_555 55_5 yes
C(5) Rh(1) C(2) C(7) -167(3) 0_555 34_1 5_555 55_5 yes
C(5) Rh(1) C(3) C(8) 155(4) 0_555 34_1 5_555 55_5 yes
C(5) Rh(1) C(4) C(9) 110(3) 0_555 34_1 5_555 55_5 yes
C(5) Rh(1) C(35) C(34) 123(1) 0_555 34_1 5_555 55_5 yes
C(5) C(1) Rh(1) C(35) 107(1) 0_555 34_1 5_555 55_5 yes
C(5) C(1) C(2) C(7) -177(2) 0_555 34_1 5_555 55_5 yes
C(5) C(4) Rh(1) C(35) -12(2) 0_555 34_1 5_555 55_5 yes
C(5) C(4) C(3) C(8) 176(1) 0_555 34_1 5_555 55_5 yes
C(6) C(1) Rh(1) C(35) -11(2) 0_555 34_1 5_555 55_5 yes
C(6) C(1) C(2) C(7) 2(3) 0_555 34_1 5_555 55_5 yes
C(6) C(1) C(5) C(10) -5(2) 0_555 34_1 5_555 55_5 yes
C(7) C(2) Rh(1) C(35) -77(3) 0_555 34_1 5_555 55_5 yes
C(7) C(2) C(3) C(8) 1(3) 0_555 34_1 5_555 55_5 yes
C(8) C(3) Rh(1) C(35) -144(3) 0_555 34_1 5_555 55_5 yes
C(8) C(3) C(4) C(9) 1(3) 0_555 34_1 5_555 55_5 yes
C(9) C(4) Rh(1) C(35) 98(2) 0_555 34_1 5_555 55_5 yes
C(9) C(4) C(5) C(10) 3(2) 0_555 34_1 5_555 55_5 yes
C(10) C(5) Rh(1) C(35) 43(2) 0_555 34_1 5_555 55_5 yes
C(11) P(1) Rh(1) C(35) 179.8(9) 0_555 34_1 5_555 55_5 yes
C(11) P(1) C(17) C(18) 52(1) 0_555 34_1 5_555 55_5 yes
C(11) P(1) C(17) C(22) -134(1) 0_555 34_1 5_555 55_5 yes
C(11) P(1) C(23) C(24) -113(1) 0_555 34_1 5_555 55_5 yes
C(11) P(1) C(23) C(28) 67(1) 0_555 34_1 5_555 55_5 yes
C(11) C(12) C(13) C(14) -4(3) 0_555 34_1 5_555 55_5 yes
C(11) C(16) C(15) C(14) -1(2) 0_555 34_1 5_555 55_5 yes
C(12) C(11) P(1) C(17) -176(1) 0_555 34_1 5_555 55_5 yes
C(12) C(11) P(1) C(23) 69(1) 0_555 34_1 5_555 55_5 yes
C(12) C(11) C(16) C(15) 1(2) 0_555 34_1 5_555 55_5 yes
C(12) C(13) C(14) C(15) 4(3) 0_555 34_1 5_555 55_5 yes
C(13) C(12) C(11) C(16) 1(2) 0_555 34_1 5_555 55_5 yes
C(13) C(14) C(15) C(16) -1(3) 0_555 34_1 5_555 55_5 yes
C(16) C(11) P(1) C(17) 5(1) 0_555 34_1 5_555 55_5 yes
C(16) C(11) P(1) C(23) -108(1) 0_555 34_1 5_555 55_5 yes
C(17) P(1) Rh(1) C(35) -50.2(9) 0_555 34_1 5_555 55_5 yes
C(17) P(1) C(23) C(24) 131(1) 0_555 34_1 5_555 55_5 yes
C(17) P(1) C(23) C(28) -47(1) 0_555 34_1 5_555 55_5 yes
C(17) C(18) C(19) C(20) -1(3) 0_555 34_1 5_555 55_5 yes
C(17) C(22) C(21) C(20) -1(3) 0_555 34_1 5_555 55_5 yes
C(18) C(17) P(1) C(23) 163(1) 0_555 34_1 5_555 55_5 yes
C(18) C(17) C(22) C(21) 0(2) 0_555 34_1 5_555 55_5 yes
C(18) C(19) C(20) C(21) 0(3) 0_555 34_1 5_555 55_5 yes
C(19) C(18) C(17) C(22) 2(2) 0_555 34_1 5_555 55_5 yes
C(19) C(20) C(21) C(22) 1(3) 0_555 34_1 5_555 55_5 yes
C(22) C(17) P(1) C(23) -23(1) 0_555 34_1 5_555 55_5 yes
C(23) P(1) Rh(1) C(35) 67.3(8) 0_555 34_1 5_555 55_5 yes
C(23) C(24) O(1) C(37) -151(1) 0_555 34_1 5_555 55_5 yes
C(23) C(24) C(25) C(26) -2(2) 0_555 34_1 5_555 55_5 yes
C(23) C(28) O(2) C(29) 166(1) 0_555 34_1 5_555 55_5 yes
C(23) C(28) C(27) C(26) 0(2) 0_555 34_1 5_555 55_5 yes
C(24) O(1) Rh(1) C(35) -71(1) 0_555 34_1 5_555 55_5 yes
C(24) O(1) C(37) C(36) 77(1) 0_555 34_1 5_555 55_5 yes
C(24) O(1) C(37) C(38) -100(1) 0_555 34_1 5_555 55_5 yes
C(24) C(23) C(28) C(27) -2(2) 0_555 34_1 5_555 55_5 yes
C(24) C(25) C(26) C(27) 0(3) 0_555 34_1 5_555 55_5 yes
C(25) C(24) O(1) C(37) 30(2) 0_555 34_1 5_555 55_5 yes
C(25) C(24) C(23) C(28) 4(2) 0_555 34_1 5_555 55_5 yes
C(25) C(26) C(27) C(28) 0(3) 0_555 34_1 5_555 55_5 yes
C(27) C(28) O(2) C(29) -17(2) 0_555 34_1 5_555 55_5 yes
C(30) C(31) C(32) C(33) 176(2) 0_555 34_1 5_555 55_5 yes
C(31) C(32) C(33) C(34) 69(2) 0_555 34_1 5_555 55_5 yes
C(32) C(33) C(34) C(35) -111(2) 0_555 34_1 5_555 55_5 yes
C(32) C(33) C(34) C(36) 66(2) 0_555 34_1 5_555 55_5 yes
C(33) C(34) C(36) C(37) -153(1) 0_555 34_1 5_555 55_5 yes
C(34) C(36) C(37) C(38) -175(1) 0_555 34_1 5_555 55_5 yes
C(35) Rh(1) O(1) C(37) 64(1) 0_555 34_1 5_555 55_5 yes
C(35) C(34) C(36) C(37) 24(2) 0_555 34_1 5_555 55_5 yes
C(36) C(37) C(38) C(39) 4(2) 0_555 34_1 5_555 55_5 yes
C(37) C(38) C(39) C(40) 178(3) 0_555 34_1 5_555 55_5 yes
C(38) C(39) C(40) C(41) -165(20) 0_555 34_1 5_555 55_5 yes
C(38) C(39) C(40) C(41) -165(20) 0_555 34_1 5_555 55_5 yes
